data_7235605
loop_
_publ_author_name
'Boominathan, Muthusamy'
'Nagaraj, Muthupandi'
'Muthusubramanian, Shanmugam'
'Bhuvanesh, Nattamai'

_publ_section_title
;
 Three component synthesis of 2-oxindole via sequential Michael addition,
 intramolecular cyclization and aromatization
;
_journal_issue 36
_journal_name_full 'RSC Advances'
_journal_page_first 18549
_journal_paper_doi 10.1039/c4ra02091j
_journal_volume 4
_journal_year 2014
_chemical_formula_sum 'C19 H19 N O4'
_chemical_formula_weight 325.35
_space_group_IT_number 2
_space_group_name_Hall '-P 1'
_space_group_name_H-M_alt 'P -1'
_symmetry_cell_setting triclinic
_symmetry_space_group_name_H-M 'P -1'
_atom_sites_solution_hydrogens geom
_atom_sites_solution_primary direct
_atom_sites_solution_secondary difmap
_audit_creation_method SHELXL-97
_cell_angle_alpha 75.851(6)
_cell_angle_beta 89.973(7)
_cell_angle_gamma 83.469(7)
_cell_formula_units_Z 4
_cell_length_a 8.4369(10)
_cell_length_b 12.6589(13)
_cell_length_c 15.5346(16)
_cell_measurement_reflns_used 1164
_cell_measurement_temperature 110(2)
_cell_measurement_theta_max 61.52
_cell_measurement_theta_min 3.63
_cell_volume 1597.7(3)
_computing_cell_refinement
; 
  CELL-NOW (Sheldrick, 2003) and SAINT (BRUKER-NONIUS, 2003) 
;
_computing_data_collection 'FRAMBO (BRUKER-NONIUS, 2003)'
_computing_data_reduction 'Bruker APEX2'
_computing_molecular_graphics Olex2
_computing_publication_material 'Bruker SHELXTL'
_computing_structure_refinement 'SHELXL-97 (Sheldrick, 2008)'
_computing_structure_solution 'SHELXS-97 (Sheldrick, 2008)'
_diffrn_ambient_temperature 110(2)
_diffrn_measured_fraction_theta_full 0.886
_diffrn_measured_fraction_theta_max 0.886
_diffrn_measurement_device_type 'BRUKER GADDS D8 Discover'
_diffrn_measurement_method 'phi and omega scans'
_diffrn_radiation_monochromator graphite
_diffrn_radiation_source 'fine-focus sealed tube'
_diffrn_radiation_type CuK\a
_diffrn_radiation_wavelength 1.54178
_diffrn_reflns_av_R_equivalents 0.0811
_diffrn_reflns_av_sigmaI/netI 0.0920
_diffrn_reflns_limit_h_max 9
_diffrn_reflns_limit_h_min -9
_diffrn_reflns_limit_k_max 14
_diffrn_reflns_limit_k_min -13
_diffrn_reflns_limit_l_max 17
_diffrn_reflns_limit_l_min 0
_diffrn_reflns_number 6568
_diffrn_reflns_theta_full 60.00
_diffrn_reflns_theta_max 60.00
_diffrn_reflns_theta_min 2.93
_diffrn_standards_decay_% 0
_diffrn_standards_interval_count 0
_diffrn_standards_number 0
_exptl_absorpt_coefficient_mu 0.779
_exptl_absorpt_correction_T_max 0.9770
_exptl_absorpt_correction_T_min 0.9403
_exptl_absorpt_correction_type multi-scan
_exptl_absorpt_process_details 'TWINABS; (Sheldrick, 2006)'
_exptl_crystal_colour colorless
_exptl_crystal_density_diffrn 1.353
_exptl_crystal_density_method 'not measured'
_exptl_crystal_description block
_exptl_crystal_F_000 688
_exptl_crystal_size_max 0.08
_exptl_crystal_size_mid 0.07
_exptl_crystal_size_min 0.03
_refine_diff_density_max 0.354
_refine_diff_density_min -0.357
_refine_diff_density_rms 0.088
_refine_ls_extinction_method none
_refine_ls_goodness_of_fit_ref 1.073
_refine_ls_hydrogen_treatment constr
_refine_ls_matrix_type full
_refine_ls_number_parameters 438
_refine_ls_number_reflns 6577
_refine_ls_number_restraints 0
_refine_ls_restrained_S_all 1.073
_refine_ls_R_factor_all 0.0825
_refine_ls_R_factor_gt 0.0571
_refine_ls_shift/su_max 0.000
_refine_ls_shift/su_mean 0.000
_refine_ls_structure_factor_coef Fsqd
_refine_ls_weighting_details 'calc w=1/[\s^2^(Fo^2^)+(0.1079P)^2^+0.0000P] where P=(Fo^2^+2Fc^2^)/3'
_refine_ls_weighting_scheme calc
_refine_ls_wR_factor_gt 0.1642
_refine_ls_wR_factor_ref 0.1867
_reflns_number_gt 4704
_reflns_number_total 6577
_reflns_threshold_expression >2sigma(I)
_cod_data_source_file c4ra02091j2.cif
_cod_data_source_block twin4
_cod_depositor_comments
;
The following automatic conversions were performed:

data item '_symmetry_cell_setting' value 'Triclinic' was changed to
'triclinic' in accordance with the
/home/saulius/struct/COD-crude-data/automatic-downloads/DataCite-retrospective/RSC/depositions/lib/dictionaries/cif_core.dic
dictionary named 'cif_core.dic' version 2.4.2 last updated on
2011-04-26.

Automatic conversion script
Id: cif_fix_values 6909 2019-04-08 15:41:33Z antanas 
;
_cod_original_sg_symbol_H-M P-1
_cod_database_code 7235605

loop_
_symmetry_equiv_pos_as_xyz
'x, y, z'
'-x, -y, -z'

loop_
_atom_site_label
_atom_site_type_symbol
_atom_site_fract_x
_atom_site_fract_y
_atom_site_fract_z
_atom_site_U_iso_or_equiv
_atom_site_adp_type
_atom_site_occupancy
_atom_site_symmetry_multiplicity
_atom_site_calc_flag
_atom_site_refinement_flags
O1 O 0.6805(4) 0.0727(2) -0.11074(18) 0.0229(8) Uani 1 1 d .
H1 H 0.6708 0.0781 -0.1655 0.034 Uiso 1 1 calc R
O2 O 0.8806(4) 0.0331(2) 0.22937(17) 0.0197(7) Uani 1 1 d .
O3 O 0.4459(4) 0.2578(2) 0.03037(19) 0.0265(8) Uani 1 1 d .
O4 O 0.6651(4) 0.24922(19) 0.11531(17) 0.0192(7) Uani 1 1 d .
N1 N 1.0057(4) 0.1275(2) 0.1082(2) 0.0155(8) Uani 1 1 d .
C1 C 0.8048(6) 0.1240(3) -0.0952(3) 0.0179(10) Uani 1 1 d .
C2 C 0.8503(5) 0.1112(3) -0.0065(3) 0.0156(10) Uani 1 1 d .
C3 C 0.9814(5) 0.1579(3) 0.0144(2) 0.0125(10) Uani 1 1 d .
C4 C 1.0706(6) 0.2203(3) -0.0495(3) 0.0182(10) Uani 1 1 d .
H4 H 1.1605 0.2517 -0.0345 0.022 Uiso 1 1 calc R
C5 C 1.0189(6) 0.2336(3) -0.1375(3) 0.0201(11) Uani 1 1 d .
H5 H 1.0752 0.2768 -0.1835 0.024 Uiso 1 1 calc R
C6 C 0.8910(6) 0.1874(3) -0.1606(2) 0.0189(11) Uani 1 1 d .
H6 H 0.8612 0.1987 -0.2215 0.023 Uiso 1 1 calc R
C7 C 0.7816(6) 0.0494(3) 0.0770(3) 0.0177(10) Uani 1 1 d .
H7 H 0.7963 -0.0304 0.0780 0.021 Uiso 1 1 calc R
C8 C 0.8909(6) 0.0679(3) 0.1484(3) 0.0173(10) Uani 1 1 d .
C9 C 0.6035(5) 0.0836(3) 0.0891(3) 0.0164(10) Uani 1 1 d .
H9A H 0.5391 0.0565 0.0476 0.020 Uiso 1 1 calc R
H9B H 0.5747 0.0480 0.1503 0.020 Uiso 1 1 calc R
C10 C 0.5613(6) 0.2049(3) 0.0734(3) 0.0179(10) Uani 1 1 d .
C11 C 0.6353(6) 0.3670(3) 0.1079(3) 0.0233(11) Uani 1 1 d .
H11C H 0.6872 0.3848 0.1589 0.028 Uiso 1 1 calc R
H11D H 0.5190 0.3888 0.1095 0.028 Uiso 1 1 calc R
C12 C 0.6989(6) 0.4299(3) 0.0229(3) 0.0296(12) Uani 1 1 d .
H12D H 0.8134 0.4069 0.0206 0.044 Uiso 1 1 calc R
H12E H 0.6818 0.5086 0.0201 0.044 Uiso 1 1 calc R
H12F H 0.6432 0.4155 -0.0276 0.044 Uiso 1 1 calc R
C13 C 1.1320(6) 0.1611(3) 0.1576(3) 0.0174(10) Uani 1 1 d .
H13C H 1.2256 0.1737 0.1196 0.021 Uiso 1 1 calc R
H13D H 1.1659 0.1013 0.2106 0.021 Uiso 1 1 calc R
C14 C 1.0755(5) 0.2645(3) 0.1864(2) 0.0164(10) Uani 1 1 d .
C15 C 1.0007(6) 0.2571(3) 0.2678(3) 0.0202(11) Uani 1 1 d .
H15 H 0.9913 0.1873 0.3062 0.024 Uiso 1 1 calc R
C16 C 0.9403(6) 0.3518(3) 0.2923(3) 0.0246(11) Uani 1 1 d .
H16 H 0.8868 0.3465 0.3468 0.030 Uiso 1 1 calc R
C17 C 0.9574(6) 0.4539(3) 0.2381(3) 0.0283(12) Uani 1 1 d .
H17 H 0.9141 0.5185 0.2546 0.034 Uiso 1 1 calc R
C18 C 1.0378(6) 0.4614(3) 0.1598(3) 0.0304(13) Uani 1 1 d .
H18 H 1.0538 0.5313 0.1236 0.037 Uiso 1 1 calc R
C19 C 1.0952(6) 0.3673(3) 0.1341(3) 0.0256(12) Uani 1 1 d .
H19 H 1.1490 0.3734 0.0797 0.031 Uiso 1 1 calc R
O1B O 0.7781(4) 0.0503(2) 0.39118(18) 0.0239(8) Uani 1 1 d .
H1B H 0.7888 0.0549 0.3367 0.036 Uiso 1 1 calc R
O2B O 0.5927(4) 0.05635(19) 0.72576(17) 0.0177(7) Uani 1 1 d .
O3B O 0.9928(4) 0.2157(2) 0.5091(2) 0.0328(8) Uani 1 1 d .
O4B O 0.7804(4) 0.2510(2) 0.59011(18) 0.0231(7) Uani 1 1 d .
N1B N 0.4459(4) 0.1520(2) 0.6009(2) 0.0146(8) Uani 1 1 d .
C1B C 0.6435(5) 0.1151(3) 0.4035(3) 0.0156(10) Uani 1 1 d .
C2B C 0.6019(5) 0.1111(3) 0.4906(2) 0.0122(9) Uani 1 1 d .
C3B C 0.4627(6) 0.1726(3) 0.5073(3) 0.0186(11) Uani 1 1 d .
C4B C 0.3628(6) 0.2388(3) 0.4398(3) 0.0164(10) Uani 1 1 d .
H4B H 0.2673 0.2793 0.4521 0.020 Uiso 1 1 calc R
C5B C 0.4090(6) 0.2428(3) 0.3537(3) 0.0190(10) Uani 1 1 d .
H5B H 0.3443 0.2885 0.3060 0.023 Uiso 1 1 calc R
C6B C 0.5461(6) 0.1826(3) 0.3347(3) 0.0189(11) Uani 1 1 d .
H6B H 0.5738 0.1872 0.2747 0.023 Uiso 1 1 calc R
C7B C 0.6852(5) 0.0481(3) 0.5776(3) 0.0156(10) Uani 1 1 d .
H7B H 0.6812 -0.0320 0.5838 0.019 Uiso 1 1 calc R
C8B C 0.5737(6) 0.0853(3) 0.6444(3) 0.0157(10) Uani 1 1 d .
C9B C 0.8576(6) 0.0670(3) 0.5896(3) 0.0205(11) Uani 1 1 d .
H9BA H 0.8885 0.0415 0.6535 0.025 Uiso 1 1 calc R
H9BB H 0.9267 0.0219 0.5574 0.025 Uiso 1 1 calc R
C10B C 0.8875(6) 0.1838(3) 0.5574(3) 0.0204(10) Uani 1 1 d .
C11B C 0.7867(6) 0.3676(3) 0.5574(3) 0.0269(11) Uani 1 1 d .
H11A H 0.6771 0.4064 0.5519 0.032 Uiso 1 1 calc R
H11B H 0.8331 0.3823 0.4977 0.032 Uiso 1 1 calc R
C12B C 0.8859(7) 0.4109(3) 0.6189(3) 0.0335(13) Uani 1 1 d .
H12A H 0.8438 0.3925 0.6789 0.050 Uiso 1 1 calc R
H12B H 0.8814 0.4907 0.5977 0.050 Uiso 1 1 calc R
H12C H 0.9968 0.3775 0.6202 0.050 Uiso 1 1 calc R
C13B C 0.3179(6) 0.2007(3) 0.6467(3) 0.0189(10) Uani 1 1 d .
H13A H 0.2867 0.1441 0.6979 0.023 Uiso 1 1 calc R
H13B H 0.2238 0.2266 0.6059 0.023 Uiso 1 1 calc R
C14B C 0.3663(6) 0.2956(3) 0.6792(3) 0.0194(10) Uani 1 1 d .
C15B C 0.3715(6) 0.3984(3) 0.6212(3) 0.0248(11) Uani 1 1 d .
H15B H 0.3360 0.4106 0.5612 0.030 Uiso 1 1 calc R
C16B C 0.4275(6) 0.4829(3) 0.6498(3) 0.0308(13) Uani 1 1 d .
H16B H 0.4296 0.5526 0.6097 0.037 Uiso 1 1 calc R
C17B C 0.4807(6) 0.4659(3) 0.7370(3) 0.0300(12) Uani 1 1 d .
H17B H 0.5225 0.5231 0.7563 0.036 Uiso 1 1 calc R
C18B C 0.4727(7) 0.3651(4) 0.7959(3) 0.0348(13) Uani 1 1 d .
H18B H 0.5068 0.3537 0.8561 0.042 Uiso 1 1 calc R
C19B C 0.4154(6) 0.2813(3) 0.7674(3) 0.0241(11) Uani 1 1 d .
H19B H 0.4093 0.2128 0.8085 0.029 Uiso 1 1 calc R

loop_
_atom_site_aniso_label
_atom_site_aniso_U_11
_atom_site_aniso_U_22
_atom_site_aniso_U_33
_atom_site_aniso_U_23
_atom_site_aniso_U_13
_atom_site_aniso_U_12
O1 0.026(2) 0.0343(16) 0.0134(15) -0.0102(13) -0.0012(15) -0.0144(15)
O2 0.024(2) 0.0231(14) 0.0131(15) -0.0061(11) 0.0006(15) -0.0022(14)
O3 0.021(2) 0.0324(16) 0.0279(17) -0.0103(13) -0.0049(16) -0.0021(16)
O4 0.0203(19) 0.0169(13) 0.0212(15) -0.0067(11) -0.0009(14) -0.0018(13)
N1 0.015(2) 0.0170(16) 0.0173(18) -0.0075(13) 0.0005(17) -0.0049(16)
C1 0.020(3) 0.021(2) 0.016(2) -0.0107(17) -0.001(2) -0.003(2)
C2 0.015(3) 0.0175(19) 0.015(2) -0.0069(16) 0.000(2) -0.0008(19)
C3 0.016(3) 0.0160(18) 0.007(2) -0.0053(15) 0.001(2) -0.0009(18)
C4 0.014(3) 0.022(2) 0.020(2) -0.0090(17) -0.002(2) -0.0034(19)
C5 0.024(3) 0.020(2) 0.017(2) -0.0054(17) 0.008(2) -0.004(2)
C6 0.027(3) 0.026(2) 0.005(2) -0.0064(16) -0.002(2) -0.003(2)
C7 0.018(3) 0.0198(19) 0.019(2) -0.0077(16) 0.002(2) -0.0074(19)
C8 0.019(3) 0.0135(19) 0.022(3) -0.0106(17) 0.000(2) 0.0028(19)
C9 0.013(3) 0.023(2) 0.016(2) -0.0070(17) 0.003(2) -0.010(2)
C10 0.011(3) 0.029(2) 0.015(2) -0.0087(18) 0.003(2) -0.001(2)
C11 0.028(3) 0.018(2) 0.027(2) -0.0108(17) -0.001(2) -0.003(2)
C12 0.031(3) 0.021(2) 0.035(3) -0.0006(19) 0.004(2) -0.009(2)
C13 0.013(3) 0.024(2) 0.017(2) -0.0092(17) -0.006(2) -0.0003(19)
C14 0.018(3) 0.024(2) 0.010(2) -0.0075(16) -0.007(2) -0.0044(19)
C15 0.023(3) 0.020(2) 0.019(2) -0.0075(17) -0.005(2) -0.003(2)
C16 0.026(3) 0.028(2) 0.023(2) -0.0125(18) -0.002(2) -0.003(2)
C17 0.039(4) 0.023(2) 0.029(3) -0.0154(19) 0.003(3) -0.010(2)
C18 0.041(4) 0.018(2) 0.034(3) -0.0083(19) 0.003(3) -0.008(2)
C19 0.035(3) 0.027(2) 0.018(2) -0.0085(18) 0.007(2) -0.011(2)
O1B 0.025(2) 0.0318(16) 0.0151(15) -0.0091(12) 0.0020(15) 0.0025(15)
O2B 0.021(2) 0.0234(14) 0.0105(15) -0.0061(11) 0.0029(14) -0.0047(14)
O3B 0.020(2) 0.0458(19) 0.0315(19) -0.0058(14) 0.0063(17) -0.0090(17)
O4B 0.024(2) 0.0243(15) 0.0234(16) -0.0092(12) 0.0029(15) -0.0049(14)
N1B 0.013(2) 0.0201(16) 0.0125(18) -0.0074(13) 0.0016(16) -0.0038(16)
C1B 0.008(3) 0.022(2) 0.021(2) -0.0107(17) 0.005(2) -0.0081(19)
C2B 0.014(3) 0.0157(18) 0.009(2) -0.0054(15) 0.0002(19) -0.0058(18)
C3B 0.028(3) 0.019(2) 0.014(2) -0.0109(17) 0.001(2) -0.010(2)
C4B 0.011(3) 0.0181(19) 0.021(2) -0.0078(16) -0.002(2) -0.0009(18)
C5B 0.022(3) 0.022(2) 0.012(2) -0.0014(16) -0.005(2) -0.004(2)
C6B 0.021(3) 0.025(2) 0.013(2) -0.0068(17) 0.004(2) -0.009(2)
C7B 0.014(3) 0.0166(19) 0.016(2) -0.0063(16) 0.000(2) 0.0049(18)
C8B 0.014(3) 0.019(2) 0.017(2) -0.0096(17) 0.001(2) -0.0055(19)
C9B 0.023(3) 0.023(2) 0.014(2) -0.0044(17) 0.001(2) -0.002(2)
C10B 0.004(3) 0.037(2) 0.021(2) -0.012(2) -0.006(2) 0.001(2)
C11B 0.026(3) 0.026(2) 0.030(3) -0.0090(19) -0.007(2) -0.002(2)
C12B 0.041(4) 0.027(2) 0.037(3) -0.012(2) -0.002(3) -0.014(2)
C13B 0.017(3) 0.023(2) 0.018(2) -0.0087(17) 0.002(2) 0.0007(19)
C14B 0.016(3) 0.018(2) 0.026(2) -0.0103(17) 0.007(2) 0.0034(19)
C15B 0.027(3) 0.027(2) 0.023(2) -0.0121(18) -0.002(2) 0.000(2)
C16B 0.040(4) 0.025(2) 0.030(3) -0.0115(19) 0.006(3) -0.007(2)
C17B 0.032(3) 0.030(2) 0.036(3) -0.021(2) 0.004(3) -0.006(2)
C18B 0.044(4) 0.042(3) 0.026(3) -0.021(2) -0.004(3) -0.003(3)
C19B 0.028(3) 0.024(2) 0.020(2) -0.0078(18) -0.001(2) 0.002(2)

loop_
_atom_type_symbol
_atom_type_description
_atom_type_scat_dispersion_real
_atom_type_scat_dispersion_imag
_atom_type_scat_source
C C 0.0181 0.0091 'International Tables Vol C Tables 4.2.6.8 and 6.1.1.4'
H H 0.0000 0.0000 'International Tables Vol C Tables 4.2.6.8 and 6.1.1.4'
N N 0.0311 0.0180 'International Tables Vol C Tables 4.2.6.8 and 6.1.1.4'
O O 0.0492 0.0322 'International Tables Vol C Tables 4.2.6.8 and 6.1.1.4'

loop_
_geom_angle_atom_site_label_1
_geom_angle_atom_site_label_2
_geom_angle_atom_site_label_3
_geom_angle
C1 O1 H1 109.5
C10 O4 C11 117.2(3)
C8 N1 C3 111.2(3)
C8 N1 C13 123.1(3)
C3 N1 C13 125.5(3)
O1 C1 C6 124.9(4)
O1 C1 C2 116.9(4)
C6 C1 C2 118.2(4)
C3 C2 C1 120.1(4)
C3 C2 C7 109.5(3)
C1 C2 C7 130.4(4)
C2 C3 C4 122.9(3)
C2 C3 N1 108.3(3)
C4 C3 N1 128.8(4)
C3 C4 C5 115.4(4)
C3 C4 H4 122.3
C5 C4 H4 122.3
C6 C5 C4 123.3(4)
C6 C5 H5 118.4
C4 C5 H5 118.4
C5 C6 C1 120.1(4)
C5 C6 H6 119.9
C1 C6 H6 119.9
C2 C7 C8 102.4(3)
C2 C7 C9 115.2(3)
C8 C7 C9 113.7(3)
C2 C7 H7 108.4
C8 C7 H7 108.4
C9 C7 H7 108.4
O2 C8 N1 125.0(4)
O2 C8 C7 126.6(4)
N1 C8 C7 108.5(3)
C10 C9 C7 113.5(3)
C10 C9 H9A 108.9
C7 C9 H9A 108.9
C10 C9 H9B 108.9
C7 C9 H9B 108.9
H9A C9 H9B 107.7
O3 C10 O4 123.3(4)
O3 C10 C9 125.3(4)
O4 C10 C9 111.4(4)
O4 C11 C12 110.6(3)
O4 C11 H11C 109.5
C12 C11 H11C 109.5
O4 C11 H11D 109.5
C12 C11 H11D 109.5
H11C C11 H11D 108.1
C11 C12 H12D 109.5
C11 C12 H12E 109.5
H12D C12 H12E 109.5
C11 C12 H12F 109.5
H12D C12 H12F 109.5
H12E C12 H12F 109.5
N1 C13 C14 111.6(3)
N1 C13 H13C 109.3
C14 C13 H13C 109.3
N1 C13 H13D 109.3
C14 C13 H13D 109.3
H13C C13 H13D 108.0
C19 C14 C15 118.6(4)
C19 C14 C13 121.6(4)
C15 C14 C13 119.7(3)
C16 C15 C14 120.0(4)
C16 C15 H15 120.0
C14 C15 H15 120.0
C17 C16 C15 120.4(4)
C17 C16 H16 119.8
C15 C16 H16 119.8
C18 C17 C16 119.6(4)
C18 C17 H17 120.2
C16 C17 H17 120.2
C17 C18 C19 120.2(4)
C17 C18 H18 119.9
C19 C18 H18 119.9
C18 C19 C14 121.0(4)
C18 C19 H19 119.5
C14 C19 H19 119.5
C1B O1B H1B 109.5
C10B O4B C11B 116.7(3)
C8B N1B C3B 110.9(4)
C8B N1B C13B 122.7(3)
C3B N1B C13B 126.2(3)
O1B C1B C2B 116.9(4)
O1B C1B C6B 124.1(4)
C2B C1B C6B 118.9(4)
C1B C2B C3B 119.6(4)
C1B C2B C7B 130.6(4)
C3B C2B C7B 109.8(3)
C4B C3B C2B 122.4(4)
C4B C3B N1B 129.2(4)
C2B C3B N1B 108.3(4)
C5B C4B C3B 116.7(4)
C5B C4B H4B 121.6
C3B C4B H4B 121.6
C4B C5B C6B 122.4(4)
C4B C5B H5B 118.8
C6B C5B H5B 118.8
C5B C6B C1B 120.0(4)
C5B C6B H6B 120.0
C1B C6B H6B 120.0
C2B C7B C9B 116.1(3)
C2B C7B C8B 101.0(3)
C9B C7B C8B 113.7(3)
C2B C7B H7B 108.5
C9B C7B H7B 108.5
C8B C7B H7B 108.5
O2B C8B N1B 124.8(4)
O2B C8B C7B 125.4(4)
N1B C8B C7B 109.7(3)
C10B C9B C7B 113.9(4)
C10B C9B H9BA 108.8
C7B C9B H9BA 108.8
C10B C9B H9BB 108.8
C7B C9B H9BB 108.8
H9BA C9B H9BB 107.7
O3B C10B O4B 123.6(4)
O3B C10B C9B 125.3(4)
O4B C10B C9B 111.1(4)
O4B C11B C12B 111.2(3)
O4B C11B H11A 109.4
C12B C11B H11A 109.4
O4B C11B H11B 109.4
C12B C11B H11B 109.4
H11A C11B H11B 108.0
C11B C12B H12A 109.5
C11B C12B H12B 109.5
H12A C12B H12B 109.5
C11B C12B H12C 109.5
H12A C12B H12C 109.5
H12B C12B H12C 109.5
N1B C13B C14B 112.2(4)
N1B C13B H13A 109.2
C14B C13B H13A 109.2
N1B C13B H13B 109.2
C14B C13B H13B 109.2
H13A C13B H13B 107.9
C19B C14B C15B 118.1(4)
C19B C14B C13B 120.7(3)
C15B C14B C13B 121.1(4)
C16B C15B C14B 121.0(4)
C16B C15B H15B 119.5
C14B C15B H15B 119.5
C15B C16B C17B 120.0(4)
C15B C16B H16B 120.0
C17B C16B H16B 120.0
C16B C17B C18B 119.7(4)
C16B C17B H17B 120.2
C18B C17B H17B 120.2
C19B C18B C17B 120.1(4)
C19B C18B H18B 119.9
C17B C18B H18B 119.9
C18B C19B C14B 121.1(4)
C18B C19B H19B 119.5
C14B C19B H19B 119.5

loop_
_geom_bond_atom_site_label_1
_geom_bond_atom_site_label_2
_geom_bond_distance
O1 C1 1.346(5)
O1 H1 0.8400
O2 C8 1.234(5)
O3 C10 1.215(5)
O4 C10 1.340(5)
O4 C11 1.460(4)
N1 C8 1.354(5)
N1 C3 1.422(5)
N1 C13 1.472(5)
C1 C6 1.393(6)
C1 C2 1.395(5)
C2 C3 1.387(6)
C2 C7 1.496(5)
C3 C4 1.388(6)
C4 C5 1.399(6)
C4 H4 0.9500
C5 C6 1.372(6)
C5 H5 0.9500
C6 H6 0.9500
C7 C8 1.520(6)
C7 C9 1.541(6)
C7 H7 1.0000
C9 C10 1.496(5)
C9 H9A 0.9900
C9 H9B 0.9900
C11 C12 1.500(6)
C11 H11C 0.9900
C11 H11D 0.9900
C12 H12D 0.9800
C12 H12E 0.9800
C12 H12F 0.9800
C13 C14 1.512(5)
C13 H13C 0.9900
C13 H13D 0.9900
C14 C19 1.383(5)
C14 C15 1.400(6)
C15 C16 1.388(5)
C15 H15 0.9500
C16 C17 1.382(6)
C16 H16 0.9500
C17 C18 1.380(6)
C17 H17 0.9500
C18 C19 1.383(6)
C18 H18 0.9500
C19 H19 0.9500
O1B C1B 1.366(5)
O1B H1B 0.8400
O2B C8B 1.232(4)
O3B C10B 1.204(5)
O4B C10B 1.355(5)
O4B C11B 1.446(5)
N1B C8B 1.359(5)
N1B C3B 1.422(5)
N1B C13B 1.455(5)
C1B C2B 1.387(5)
C1B C6B 1.394(6)
C2B C3B 1.394(6)
C2B C7B 1.518(5)
C3B C4B 1.387(6)
C4B C5B 1.383(6)
C4B H4B 0.9500
C5B C6B 1.384(6)
C5B H5B 0.9500
C6B H6B 0.9500
C7B C9B 1.519(6)
C7B C8B 1.523(6)
C7B H7B 1.0000
C9B C10B 1.491(6)
C9B H9BA 0.9900
C9B H9BB 0.9900
C11B C12B 1.508(6)
C11B H11A 0.9900
C11B H11B 0.9900
C12B H12A 0.9800
C12B H12B 0.9800
C12B H12C 0.9800
C13B C14B 1.507(5)
C13B H13A 0.9900
C13B H13B 0.9900
C14B C19B 1.393(6)
C14B C15B 1.396(6)
C15B C16B 1.383(6)
C15B H15B 0.9500
C16B C17B 1.385(6)
C16B H16B 0.9500
C17B C18B 1.385(6)
C17B H17B 0.9500
C18B C19B 1.380(6)
C18B H18B 0.9500
C19B H19B 0.9500

loop_
_geom_torsion_atom_site_label_1
_geom_torsion_atom_site_label_2
_geom_torsion_atom_site_label_3
_geom_torsion_atom_site_label_4
_geom_torsion
O1 C1 C2 C3 177.3(3)
C6 C1 C2 C3 -2.1(6)
O1 C1 C2 C7 -0.8(6)
C6 C1 C2 C7 179.8(4)
C1 C2 C3 C4 1.3(6)
C7 C2 C3 C4 179.9(4)
C1 C2 C3 N1 -177.0(3)
C7 C2 C3 N1 1.5(4)
C8 N1 C3 C2 -3.0(4)
C13 N1 C3 C2 -179.4(3)
C8 N1 C3 C4 178.8(4)
C13 N1 C3 C4 2.4(6)
C2 C3 C4 C5 0.2(6)
N1 C3 C4 C5 178.2(4)
C3 C4 C5 C6 -1.1(6)
C4 C5 C6 C1 0.3(6)
O1 C1 C6 C5 -178.1(4)
C2 C1 C6 C5 1.3(6)
C3 C2 C7 C8 0.3(4)
C1 C2 C7 C8 178.6(4)
C3 C2 C7 C9 124.3(4)
C1 C2 C7 C9 -57.4(5)
C3 N1 C8 O2 -178.1(3)
C13 N1 C8 O2 -1.7(6)
C3 N1 C8 C7 3.2(4)
C13 N1 C8 C7 179.7(3)
C2 C7 C8 O2 179.2(4)
C9 C7 C8 O2 54.2(5)
C2 C7 C8 N1 -2.1(4)
C9 C7 C8 N1 -127.1(4)
C2 C7 C9 C10 -48.6(5)
C8 C7 C9 C10 69.2(4)
C11 O4 C10 O3 0.1(6)
C11 O4 C10 C9 -178.1(3)
C7 C9 C10 O3 135.2(4)
C7 C9 C10 O4 -46.7(5)
C10 O4 C11 C12 -82.9(5)
C8 N1 C13 C14 -83.6(4)
C3 N1 C13 C14 92.3(5)
N1 C13 C14 C19 -91.4(5)
N1 C13 C14 C15 88.4(5)
C19 C14 C15 C16 3.5(7)
C13 C14 C15 C16 -176.3(4)
C14 C15 C16 C17 -1.9(7)
C15 C16 C17 C18 -1.2(7)
C16 C17 C18 C19 2.6(8)
C17 C18 C19 C14 -0.9(8)
C15 C14 C19 C18 -2.1(7)
C13 C14 C19 C18 177.6(4)
O1B C1B C2B C3B -177.8(3)
C6B C1B C2B C3B 1.2(6)
O1B C1B C2B C7B 2.4(6)
C6B C1B C2B C7B -178.6(4)
C1B C2B C3B C4B -0.2(6)
C7B C2B C3B C4B 179.7(4)
C1B C2B C3B N1B 178.6(3)
C7B C2B C3B N1B -1.5(4)
C8B N1B C3B C4B -177.5(4)
C13B N1B C3B C4B -2.2(6)
C8B N1B C3B C2B 3.8(4)
C13B N1B C3B C2B 179.2(4)
C2B C3B C4B C5B -1.1(6)
N1B C3B C4B C5B -179.5(4)
C3B C4B C5B C6B 1.3(6)
C4B C5B C6B C1B -0.2(6)
O1B C1B C6B C5B 177.9(4)
C2B C1B C6B C5B -1.0(6)
C1B C2B C7B C9B 55.5(5)
C3B C2B C7B C9B -124.4(4)
C1B C2B C7B C8B 178.9(4)
C3B C2B C7B C8B -0.9(4)
C3B N1B C8B O2B 178.0(3)
C13B N1B C8B O2B 2.4(6)
C3B N1B C8B C7B -4.5(4)
C13B N1B C8B C7B 180.0(3)
C2B C7B C8B O2B -179.2(4)
C9B C7B C8B O2B -54.1(5)
C2B C7B C8B N1B 3.2(4)
C9B C7B C8B N1B 128.3(4)
C2B C7B C9B C10B 41.2(5)
C8B C7B C9B C10B -75.4(4)
C11B O4B C10B O3B 5.9(6)
C11B O4B C10B C9B -174.4(3)
C7B C9B C10B O3B -130.5(5)
C7B C9B C10B O4B 49.8(5)
C10B O4B C11B C12B -95.2(5)
C8B N1B C13B C14B 75.9(4)
C3B N1B C13B C14B -98.9(4)
N1B C13B C14B C19B -99.0(5)
N1B C13B C14B C15B 77.5(5)
C19B C14B C15B C16B 1.6(7)
C13B C14B C15B C16B -175.0(4)
C14B C15B C16B C17B 0.5(7)
C15B C16B C17B C18B -2.1(8)
C16B C17B C18B C19B 1.5(8)
C17B C18B C19B C14B 0.7(8)
C15B C14B C19B C18B -2.2(7)
C13B C14B C19B C18B 174.4(4)
